data_1508268
loop_
_publ_author_name
'Eguchi, Ryo'
'Uchida, Sayaka'
'Mizuno, Noritaka'

_publ_section_title
;
 Highly Selective Sorption and Separation of CO2from a Gas Mixture of
 CO2and CH4at Room Temperature by a Zeolitic Organic--Inorganic Ionic
 Crystal and Investigation of the Interaction with CO2
;
_journal_issue 30
_journal_name_full 'The Journal of Physical Chemistry C'
_journal_page_first 16105
_journal_paper_doi 10.1021/jp305890s
_journal_volume 116
_journal_year 2012
_chemical_formula_moiety 'C58 Cr6 K2 N6 O70 Si W12'
_chemical_formula_sum 'C58 Cr6 K2 N6 O70 Si W12'
_chemical_formula_weight 4525.09
_space_group_IT_number 15
_symmetry_cell_setting monoclinic
_symmetry_Int_Tables_number 15
_symmetry_space_group_name_Hall '-C 2yc'
_symmetry_space_group_name_H-M 'C 1 2/c 1'
_atom_sites_solution_primary direct
_atom_sites_solution_secondary difmap
_cell_angle_alpha 90.0000
_cell_angle_beta 110.0530(8)
_cell_angle_gamma 90.0000
_cell_formula_units_Z 4
_cell_length_a 32.2759(4)
_cell_length_b 25.4517(3)
_cell_length_c 13.9332(2)
_cell_measurement_temperature 193(1)
_cell_volume 10751.9(2)
_computing_cell_refinement CrystalClear
_computing_data_collection 'CrystalClear (Rigaku, ????)'
_computing_data_reduction CrystalClear
_computing_molecular_graphics 'CrystalStructure 4.0'
_computing_publication_material 'CrystalStructure 4.0 (Rigaku, 2010)'
_computing_structure_refinement 'SHELXL97 (Sheldrick, 2008)'
_computing_structure_solution 'SIR2004 (Burla, et al., 2005)'
_diffrn_ambient_temperature 193(1)
_diffrn_detector_area_resol_mean 29.257
_diffrn_measured_fraction_theta_full 0.946
_diffrn_measured_fraction_theta_max 0.946
_diffrn_measurement_device_type 'Rigaku Saturn'
_diffrn_measurement_method \w
_diffrn_radiation_type 'Mo K\a'
_diffrn_radiation_wavelength 0.71069
_diffrn_reflns_limit_h_max 36
_diffrn_reflns_limit_h_min 0
_diffrn_reflns_limit_k_max 31
_diffrn_reflns_limit_k_min 0
_diffrn_reflns_limit_l_max 16
_diffrn_reflns_limit_l_min -17
_diffrn_reflns_number 10017
_diffrn_reflns_theta_full 26.00
_diffrn_reflns_theta_max 26.00
_exptl_absorpt_coefficient_mu 13.563
_exptl_absorpt_correction_T_max 0
_exptl_absorpt_correction_T_min 0
_exptl_absorpt_correction_type empirical
_exptl_absorpt_process_details HKL2000-Scalepack
_exptl_crystal_colour 'light brown'
_exptl_crystal_density_diffrn 2.795
_exptl_crystal_density_method 'not measured'
_exptl_crystal_description block
_exptl_crystal_F_000 8136.00
_exptl_crystal_size_max 0.20
_exptl_crystal_size_mid 0.20
_exptl_crystal_size_min 0.15
_refine_diff_density_max 3.910
_refine_diff_density_min -2.330
_refine_ls_extinction_method none
_refine_ls_goodness_of_fit_ref 1.089
_refine_ls_number_parameters 371
_refine_ls_number_reflns 10015
_refine_ls_number_restraints 0
_refine_ls_R_factor_gt 0.0612
_refine_ls_shift/su_max 0.002
_refine_ls_structure_factor_coef Fsqd
_refine_ls_weighting_details 'w = 1/[\s^2^(Fo^2^)+(0.0881P)^2^+546.3747P] where P=(Fo^2^+2Fc^2^)/3'
_refine_ls_weighting_scheme calc
_refine_ls_wR_factor_ref 0.1873
_reflns_number_gt 8226
_reflns_number_total 10017
_reflns_threshold_expression F^2^>2.0\s(F^2^)
_cod_data_source_file jp305890s_si_001.cif
_cod_data_source_block Template_texray.inf
_cod_original_cell_volume 10751.9(3)
_cod_database_code 1508268

loop_
_symmetry_equiv_pos_site_id
_symmetry_equiv_pos_as_xyz
1 +X,+Y,+Z
2 -X,+Y,1/2-Z
3 -X,-Y,-Z
4 +X,-Y,1/2+Z
5 1/2+X,1/2+Y,+Z
6 1/2-X,1/2+Y,1/2-Z
7 1/2-X,1/2-Y,-Z
8 1/2+X,1/2-Y,1/2+Z

loop_
_atom_site_label
_atom_site_type_symbol
_atom_site_fract_x
_atom_site_fract_y
_atom_site_fract_z
_atom_site_U_iso_or_equiv
_atom_site_adp_type
_atom_site_occupancy
_atom_site_symmetry_multiplicity
_atom_site_calc_flag
W1 W 1.08215(2) 0.22340(3) 0.18876(5) 0.04142(18) Uani 1.0 8 d
W2 W 1.0000 0.43055(3) 0.2500 0.0376(3) Uani 1.0 4 d
W3 W 1.08190(2) 0.22370(3) 0.44176(5) 0.03745(17) Uani 1.0 8 d
W4 W 1.00032(3) 0.29370(3) -0.00230(5) 0.04560(19) Uani 1.0 8 d
W5 W 0.91712(2) 0.36206(2) 0.05800(5) 0.03721(17) Uani 1.0 8 d
W6 W 1.08309(2) 0.36148(3) 0.19080(5) 0.0455(2) Uani 1.0 8 d
W7 W 1.0000 0.15457(3) 0.2500 0.0382(3) Uani 1.0 4 d
Cr1 Cr 0.75834(7) 0.55548(9) 0.02244(17) 0.0316(5) Uani 1.0 8 d
Cr2 Cr 0.65235(7) 0.52575(9) -0.03864(17) 0.0318(5) Uani 1.0 8 d
Cr3 Cr 0.72409(7) 0.43507(9) -0.04876(17) 0.0321(5) Uani 1.0 8 d
K1 K 0.5000 0.1041(4) 0.2500 0.0432(18) Uiso 0.6000 4 d
K2 K 0.2101(3) 0.2188(3) 0.0820(6) 0.0461(16) Uiso 0.5000 8 d
K3 K 0.5000 0.0000 0.0000 0.039(3) Uiso 0.4000 4 d
Si1 Si 1.0000 0.29309(19) 0.2500 0.0253(11) Uani 1.0 4 d
O1 O 0.7117(3) 0.5053(4) -0.0221(7) 0.031(2) Uiso 1.0 8 d
O2 O 0.7270(4) 0.6066(5) -0.0841(9) 0.048(3) Uiso 1.0 8 d
O3 O 0.6556(4) 0.5928(5) -0.1070(9) 0.047(3) Uiso 1.0 8 d
O4 O 0.7369(4) 0.5884(4) 0.1236(8) 0.041(3) Uiso 1.0 8 d
O5 O 0.6676(4) 0.5626(4) 0.0934(8) 0.040(3) Uiso 1.0 8 d
O6 O 0.7883(4) 0.5312(5) -0.0714(9) 0.047(3) Uiso 1.0 8 d
O7 O 0.7554(4) 0.4558(5) -0.1408(9) 0.045(3) Uiso 1.0 8 d
O8 O 0.7970(4) 0.5107(4) 0.1321(8) 0.041(3) Uiso 1.0 8 d
O9 O 0.7796(4) 0.4300(5) 0.0664(8) 0.042(3) Uiso 1.0 8 d
O10 O 0.6265(4) 0.4942(5) -0.1762(9) 0.045(3) Uiso 1.0 8 d
O11 O 0.6703(4) 0.4263(5) -0.1707(8) 0.042(3) Uiso 1.0 8 d
O12 O 0.6404(4) 0.4630(5) 0.0296(8) 0.043(3) Uiso 1.0 8 d
O13 O 0.6949(4) 0.4057(5) 0.0417(8) 0.042(3) Uiso 1.0 8 d
O14 O 0.9572(6) 0.3462(7) -0.0119(13) 0.087(5) Uiso 1.0 8 d
O15 O 0.9995(5) 0.2981(5) -0.1228(10) 0.059(4) Uiso 1.0 8 d
O16 O 0.8784(5) 0.3957(6) -0.0336(11) 0.065(4) Uiso 1.0 8 d
O17 O 0.9590(5) 0.4159(7) 0.1246(12) 0.077(5) Uiso 1.0 8 d
O18 O 1.0441(7) 0.3459(8) 0.0600(15) 0.100(6) Uiso 1.0 8 d
O19 O 1.0433(6) 0.2418(7) 0.0575(13) 0.087(5) Uiso 1.0 8 d
O20 O 1.1206(5) 0.1900(6) 0.1595(11) 0.061(4) Uiso 1.0 8 d
O21 O 1.1043(7) 0.2929(7) 0.2005(16) 0.097(6) Uiso 1.0 8 d
O22 O 1.1217(4) 0.3957(5) 0.1596(10) 0.054(3) Uiso 1.0 8 d
O23 O 1.0420(6) 0.4162(7) 0.1885(13) 0.086(5) Uiso 1.0 8 d
O24 O 0.8983(5) 0.3591(6) 0.1691(11) 0.068(4) Uiso 1.0 8 d
O25 O 1.0000 0.4967(8) 0.2500 0.066(5) Uiso 1.0 4 d
O26 O 1.0000 0.0893(8) 0.2500 0.069(6) Uiso 1.0 4 d
O27 O 1.0435(6) 0.1682(7) 0.1907(13) 0.081(5) Uiso 1.0 8 d
O28 O 1.1032(6) 0.2209(7) 0.3321(12) 0.076(4) Uiso 1.0 8 d
O29 O 1.0431(6) 0.1693(7) 0.3787(12) 0.079(5) Uiso 1.0 8 d
O30 O 1.1206(5) 0.1917(6) 0.5319(11) 0.064(4) Uiso 1.0 8 d
O31 O 1.0429(6) 0.2428(7) 0.5125(13) 0.085(5) Uiso 1.0 8 d
O32 O 1.1040(6) 0.2932(7) 0.4640(14) 0.082(5) Uiso 1.0 8 d
O33 O 1.0315(6) 0.2934(6) 0.1792(13) 0.022(4) Uiso 0.5000 8 d
O34 O 1.0290(6) 0.2412(7) 0.2758(13) 0.024(4) Uiso 0.5000 8 d
O35 O 1.0317(5) 0.2941(6) 0.3669(12) 0.017(4) Uiso 0.5000 8 d
O36 O 1.0302(6) 0.3458(7) 0.2768(13) 0.025(4) Uiso 0.5000 8 d
O37 O 0.4434(8) 0.0660(9) 0.0614(16) 0.115(7) Uiso 1.0 8 d
O38 O 0.5576(7) 0.0649(8) 0.1537(15) 0.102(6) Uiso 1.0 8 d
N1 N 0.8088(5) 0.6128(5) 0.0736(10) 0.042(3) Uiso 1.0 8 d
N2 N 0.5871(4) 0.5467(5) -0.0574(10) 0.039(3) Uiso 1.0 8 d
N3 N 0.7381(5) 0.3575(5) -0.0803(10) 0.040(3) Uiso 1.0 8 d
C1 C 0.6869(6) 0.6160(7) -0.1236(13) 0.048(4) Uiso 1.0 8 d
C2 C 0.7021(5) 0.5871(6) 0.1422(11) 0.033(3) Uiso 1.0 8 d
C3 C 0.7811(6) 0.4938(7) -0.1347(13) 0.045(4) Uiso 1.0 8 d
C4 C 0.8024(6) 0.4617(7) 0.1328(12) 0.041(4) Uiso 1.0 8 d
C5 C 0.6376(6) 0.4534(7) -0.2103(12) 0.043(4) Uiso 1.0 8 d
C6 C 0.6620(6) 0.4213(7) 0.0616(12) 0.042(4) Uiso 1.0 8 d
C7 C 0.8274(6) 0.6358(7) 0.0115(12) 0.042(4) Uiso 1.0 8 d
C8 C 0.8583(6) 0.6740(7) 0.0415(13) 0.047(4) Uiso 1.0 8 d
C9 C 0.8736(6) 0.6897(7) 0.1442(13) 0.046(4) Uiso 1.0 8 d
C10 C 0.8564(6) 0.6652(7) 0.2113(13) 0.046(4) Uiso 1.0 8 d
C11 C 0.8248(6) 0.6288(7) 0.1741(12) 0.042(4) Uiso 1.0 8 d
C12 C 0.9098(8) 0.7329(10) 0.1878(17) 0.072(6) Uiso 1.0 8 d
C13 C 0.9016(13) 0.7817(14) 0.122(3) 0.120(11) Uiso 1.0 8 d
C14 C 0.5763(6) 0.5920(7) -0.0238(12) 0.042(4) Uiso 1.0 8 d
C15 C 0.5333(6) 0.6060(7) -0.0344(13) 0.045(4) Uiso 1.0 8 d
C16 C 0.4991(6) 0.5708(7) -0.0799(13) 0.045(4) Uiso 1.0 8 d
C17 C 0.5097(6) 0.5231(7) -0.1114(13) 0.046(4) Uiso 1.0 8 d
C18 C 0.5536(5) 0.5124(6) -0.0997(12) 0.039(4) Uiso 1.0 8 d
C19 C 0.4515(7) 0.5852(8) -0.0954(15) 0.057(5) Uiso 1.0 8 d
C20 C 0.4345(8) 0.6227(10) -0.1776(18) 0.072(6) Uiso 1.0 8 d
C21 C 0.7779(5) 0.3439(6) -0.0802(12) 0.041(4) Uiso 1.0 8 d
C22 C 0.7864(7) 0.2937(7) -0.1106(14) 0.051(4) Uiso 1.0 8 d
C23 C 0.7531(5) 0.2564(6) -0.1403(12) 0.040(4) Uiso 1.0 8 d
C24 C 0.7129(6) 0.2698(7) -0.1354(13) 0.044(4) Uiso 1.0 8 d
C25 C 0.7058(6) 0.3216(7) -0.1072(12) 0.041(4) Uiso 1.0 8 d
C26 C 0.7628(6) 0.2037(7) -0.1770(14) 0.049(4) Uiso 1.0 8 d
C27 C 0.7244(7) 0.1680(8) -0.2281(15) 0.061(5) Uiso 1.0 8 d
C28 C 0.4037(13) 0.0321(16) 0.056(3) 0.128(12) Uiso 1.0 8 d
C29 C 0.5952(12) 0.0302(14) 0.192(3) 0.113(10) Uiso 1.0 8 d

loop_
_atom_site_aniso_label
_atom_site_aniso_U_11
_atom_site_aniso_U_22
_atom_site_aniso_U_33
_atom_site_aniso_U_12
_atom_site_aniso_U_13
_atom_site_aniso_U_23
W1 0.0312(4) 0.0381(4) 0.0522(4) 0.0047(3) 0.0106(3) -0.0156(3)
W2 0.0408(5) 0.0212(4) 0.0529(5) 0.0000 0.0187(4) 0.0000
W3 0.0310(4) 0.0403(4) 0.0382(4) 0.0104(3) 0.0083(3) 0.0092(3)
W4 0.0619(5) 0.0456(4) 0.0285(3) -0.0077(3) 0.0144(3) -0.0017(3)
W5 0.0327(4) 0.0388(4) 0.0374(4) 0.0041(3) 0.0084(3) 0.0113(3)
W6 0.0329(4) 0.0437(4) 0.0551(4) -0.0126(3) 0.0088(3) 0.0106(3)
W7 0.0438(5) 0.0186(4) 0.0529(5) 0.0000 0.0175(4) 0.0000
Cr1 0.0323(12) 0.0297(11) 0.0351(12) -0.0043(9) 0.0146(10) 0.0013(9)
Cr2 0.0307(12) 0.0292(11) 0.0363(12) 0.0017(9) 0.0126(10) -0.0025(9)
Cr3 0.0295(12) 0.0296(11) 0.0379(12) -0.0004(9) 0.0124(10) -0.0051(9)
Si1 0.027(3) 0.022(3) 0.029(3) 0.0000 0.012(2) 0.0000

loop_
_atom_type_symbol
_atom_type_description
_atom_type_scat_dispersion_real
_atom_type_scat_dispersion_imag
_atom_type_scat_source
C C 0.0033 0.0016
;
International Tables for Crystallography
(1992, Vol. C, Tables 4.2.6.8 and 6.1.1.4)
;
N N 0.0061 0.0033
;
International Tables for Crystallography
(1992, Vol. C, Tables 4.2.6.8 and 6.1.1.4)
;
O O 0.0106 0.0060
;
International Tables for Crystallography
(1992, Vol. C, Tables 4.2.6.8 and 6.1.1.4)
;
Si Si 0.0817 0.0704
;
International Tables for Crystallography
(1992, Vol. C, Tables 4.2.6.8 and 6.1.1.4)
;
Cr Cr 0.3209 0.6236
;
International Tables for Crystallography
(1992, Vol. C, Tables 4.2.6.8 and 6.1.1.4)
;
W W -0.8490 6.8722
;
International Tables for Crystallography
(1992, Vol. C, Tables 4.2.6.8 and 6.1.1.4)
;
K K 0.2009 0.2494
;
International Tables for Crystallography
(1992, Vol. C, Tables 4.2.6.8 and 6.1.1.4)
;

loop_
_geom_angle_atom_site_label_1
_geom_angle_atom_site_label_2
_geom_angle_atom_site_label_3
_geom_angle
_geom_angle_publ_flag
_geom_angle_site_symmetry_1
_geom_angle_site_symmetry_3
O19 W1 O20 101.1(8) yes . .
O19 W1 O21 87.6(8) yes . .
O19 W1 O27 88.6(8) yes . .
O19 W1 O28 156.4(9) yes . .
O19 W1 O33 63.0(7) yes . .
O19 W1 O34 95.0(8) yes . .
O20 W1 O21 102.0(9) yes . .
O20 W1 O27 100.1(8) yes . .
O20 W1 O28 102.4(7) yes . .
O20 W1 O33 156.8(7) yes . .
O20 W1 O34 156.8(7) yes . .
O21 W1 O27 157.9(9) yes . .
O21 W1 O28 87.2(8) yes . .
O21 W1 O33 62.6(8) yes . .
O21 W1 O34 95.3(9) yes . .
O27 W1 O28 87.6(8) yes . .
O27 W1 O33 96.5(7) yes . .
O27 W1 O34 63.4(7) yes . .
O28 W1 O33 94.3(7) yes . .
O28 W1 O34 62.6(7) yes . .
O33 W1 O34 46.4(6) yes . .
O17 W2 O17 156.5(7) yes . 2_755
O17 W2 O23 85.6(8) yes . .
O17 W2 O23 89.8(8) yes . 2_755
O17 W2 O25 101.8(5) yes . .
O17 W2 O36 95.1(7) yes . .
O17 W2 O36 62.3(7) yes . 2_755
O17 W2 O23 89.8(8) yes 2_755 .
O17 W2 O23 85.6(8) yes 2_755 2_755
O17 W2 O25 101.8(5) yes 2_755 .
O17 W2 O36 62.3(7) yes 2_755 .
O17 W2 O36 95.1(7) yes 2_755 2_755
O23 W2 O23 157.5(8) yes . 2_755
O23 W2 O25 101.3(6) yes . .
O23 W2 O36 64.3(8) yes . .
O23 W2 O36 94.2(8) yes . 2_755
O23 W2 O25 101.3(6) yes 2_755 .
O23 W2 O36 94.2(8) yes 2_755 .
O23 W2 O36 64.3(8) yes 2_755 2_755
O25 W2 O36 157.0(4) yes . .
O25 W2 O36 157.0(4) yes . 2_755
O36 W2 O36 46.0(6) yes . 2_755
O28 W3 O29 87.9(8) yes . .
O28 W3 O30 102.0(8) yes . .
O28 W3 O31 156.8(7) yes . .
O28 W3 O32 86.9(8) yes . .
O28 W3 O34 64.0(7) yes . .
O28 W3 O35 93.2(7) yes . .
O29 W3 O30 101.6(7) yes . .
O29 W3 O31 88.6(8) yes . .
O29 W3 O32 157.3(7) yes . .
O29 W3 O34 62.9(7) yes . .
O29 W3 O35 96.0(6) yes . .
O30 W3 O31 101.2(8) yes . .
O30 W3 O32 101.1(7) yes . .
O30 W3 O34 158.1(7) yes . .
O30 W3 O35 157.0(7) yes . .
O31 W3 O32 87.5(9) yes . .
O31 W3 O34 94.2(7) yes . .
O31 W3 O35 64.4(7) yes . .
O32 W3 O34 95.1(7) yes . .
O32 W3 O35 62.2(6) yes . .
O34 W3 O35 44.9(6) yes . .
O14 W4 O15 97.1(8) yes . .
O14 W4 O18 87.3(8) yes . .
O14 W4 O19 158.7(9) yes . .
O14 W4 O31 88.5(8) yes . 2_755
O14 W4 O33 96.4(7) yes . .
O14 W4 O35 63.8(7) yes . 2_755
O15 W4 O18 99.4(8) yes . .
O15 W4 O19 104.2(8) yes . .
O15 W4 O31 102.4(7) yes . 2_755
O15 W4 O33 157.1(7) yes . .
O15 W4 O35 155.4(6) yes . 2_755
O18 W4 O19 88.3(8) yes . .
O18 W4 O31 158.1(9) yes . 2_755
O18 W4 O33 62.8(8) yes . .
O18 W4 O35 95.1(8) yes . 2_755
O19 W4 O31 87.9(8) yes . 2_755
O19 W4 O33 63.2(7) yes . .
O19 W4 O35 95.9(8) yes . 2_755
O31 W4 O33 96.4(7) yes 2_755 .
O31 W4 O35 63.9(7) yes 2_755 2_755
O33 W4 O35 46.9(6) yes . 2_755
O14 W5 O16 100.2(8) yes . .
O14 W5 O17 84.9(8) yes . .
O14 W5 O24 153.2(7) yes . .
O14 W5 O32 89.5(9) yes . 2_755
O14 W5 O35 65.1(7) yes . 2_755
O14 W5 O36 94.1(7) yes . 2_755
O16 W5 O17 102.7(7) yes . .
O16 W5 O24 106.5(8) yes . .
O16 W5 O32 102.6(7) yes . 2_755
O16 W5 O35 158.3(7) yes . 2_755
O16 W5 O36 156.9(7) yes . 2_755
O17 W5 O24 90.1(7) yes . .
O17 W5 O32 154.7(7) yes . 2_755
O17 W5 O35 92.2(6) yes . 2_755
O17 W5 O36 60.5(7) yes . 2_755
O24 W5 O32 83.9(8) yes . 2_755
O24 W5 O35 88.9(7) yes . 2_755
O24 W5 O36 61.0(7) yes . 2_755
O32 W5 O35 63.1(6) yes 2_755 2_755
O32 W5 O36 95.5(7) yes 2_755 2_755
O35 W5 O36 44.7(6) yes 2_755 2_755
O18 W6 O21 88.9(9) yes . .
O18 W6 O22 99.6(8) yes . .
O18 W6 O23 84.7(8) yes . .
O18 W6 O24 153.6(9) yes . 2_755
O18 W6 O33 63.6(8) yes . .
O18 W6 O36 95.4(8) yes . .
O21 W6 O22 102.5(9) yes . .
O21 W6 O23 156.5(9) yes . .
O21 W6 O24 85.1(8) yes . 2_755
O21 W6 O33 63.3(8) yes . .
O21 W6 O36 96.5(9) yes . .
O22 W6 O23 100.8(8) yes . .
O22 W6 O24 106.8(7) yes . 2_755
O22 W6 O33 156.8(7) yes . .
O22 W6 O36 155.9(6) yes . .
O23 W6 O24 90.8(7) yes . 2_755
O23 W6 O33 93.7(7) yes . .
O23 W6 O36 61.9(7) yes . .
O24 W6 O33 90.8(7) yes 2_755 .
O24 W6 O36 60.0(6) yes 2_755 .
O33 W6 O36 47.0(6) yes . .
O26 W7 O27 100.6(5) yes . .
O26 W7 O27 100.6(5) yes . 2_755
O26 W7 O29 101.4(5) yes . .
O26 W7 O29 101.4(5) yes . 2_755
O26 W7 O34 158.2(4) yes . .
O26 W7 O34 158.2(4) yes . 2_755
O27 W7 O27 158.8(8) yes . 2_755
O27 W7 O29 87.9(8) yes . .
O27 W7 O29 87.9(8) yes . 2_755
O27 W7 O34 65.3(7) yes . .
O27 W7 O34 94.4(7) yes . 2_755
O27 W7 O29 87.9(8) yes 2_755 .
O27 W7 O29 87.9(8) yes 2_755 2_755
O27 W7 O34 94.4(7) yes 2_755 .
O27 W7 O34 65.3(7) yes 2_755 2_755
O29 W7 O29 157.2(7) yes . 2_755
O29 W7 O34 63.2(7) yes . .
O29 W7 O34 94.8(7) yes . 2_755
O29 W7 O34 94.8(7) yes 2_755 .
O29 W7 O34 63.2(7) yes 2_755 2_755
O34 W7 O34 43.5(6) yes . 2_755
O1 Cr1 O2 93.0(5) yes . .
O1 Cr1 O4 95.0(5) yes . .
O1 Cr1 O6 95.0(5) yes . .
O1 Cr1 O8 94.8(4) yes . .
O1 Cr1 N1 178.2(6) yes . .
O2 Cr1 O4 92.4(5) yes . .
O2 Cr1 O6 87.1(5) yes . .
O2 Cr1 O8 172.0(5) yes . .
O2 Cr1 N1 86.3(5) yes . .
O4 Cr1 O6 170.1(5) yes . .
O4 Cr1 O8 88.6(5) yes . .
O4 Cr1 N1 83.4(6) yes . .
O6 Cr1 O8 90.5(5) yes . .
O6 Cr1 N1 86.7(6) yes . .
O8 Cr1 N1 85.9(5) yes . .
O1 Cr2 O3 94.4(5) yes . .
O1 Cr2 O5 95.6(5) yes . .
O1 Cr2 O10 94.5(5) yes . .
O1 Cr2 O12 94.3(5) yes . .
O1 Cr2 N2 179.0(5) yes . .
O3 Cr2 O5 90.1(5) yes . .
O3 Cr2 O10 87.6(5) yes . .
O3 Cr2 O12 171.3(6) yes . .
O3 Cr2 N2 86.4(5) yes . .
O5 Cr2 O10 169.8(5) yes . .
O5 Cr2 O12 87.9(5) yes . .
O5 Cr2 N2 85.1(5) yes . .
O10 Cr2 O12 92.9(5) yes . .
O10 Cr2 N2 84.9(5) yes . .
O12 Cr2 N2 84.9(5) yes . .
O1 Cr3 O7 93.7(5) yes . .
O1 Cr3 O9 95.5(4) yes . .
O1 Cr3 O11 95.3(4) yes . .
O1 Cr3 O13 93.1(5) yes . .
O1 Cr3 N3 179.1(6) yes . .
O7 Cr3 O9 91.2(5) yes . .
O7 Cr3 O11 88.0(5) yes . .
O7 Cr3 O13 173.1(5) yes . .
O7 Cr3 N3 85.4(6) yes . .
O9 Cr3 O11 169.2(5) yes . .
O9 Cr3 O13 87.4(5) yes . .
O9 Cr3 N3 84.7(5) yes . .
O11 Cr3 O13 92.0(5) yes . .
O11 Cr3 N3 84.5(5) yes . .
O13 Cr3 N3 87.7(6) yes . .
O15 K1 O15 71.1(5) yes 7_655 8_455
O15 K1 O25 144.4(3) yes 7_655 5_445
O15 K1 O37 82.5(6) yes 7_655 .
O15 K1 O37 133.8(6) yes 7_655 2_655
O15 K1 O38 82.9(6) yes 7_655 .
O15 K1 O38 134.3(6) yes 7_655 2_655
O15 K1 O25 144.4(3) yes 8_455 5_445
O15 K1 O37 133.8(6) yes 8_455 .
O15 K1 O37 82.5(6) yes 8_455 2_655
O15 K1 O38 134.3(6) yes 8_455 .
O15 K1 O38 82.9(6) yes 8_455 2_655
O25 K1 O37 69.8(5) yes 5_445 .
O25 K1 O37 69.8(5) yes 5_445 2_655
O25 K1 O38 69.3(5) yes 5_445 .
O25 K1 O38 69.3(5) yes 5_445 2_655
O37 K1 O37 139.5(8) yes . 2_655
O37 K1 O38 75.9(7) yes . .
O37 K1 O38 89.9(7) yes . 2_655
O37 K1 O38 89.9(7) yes 2_655 .
O37 K1 O38 75.9(7) yes 2_655 2_655
O38 K1 O38 138.6(7) yes . 2_655
O37 K3 O37 180.0(9) yes . 3_655
O37 K3 O38 75.5(6) yes . .
O37 K3 O38 104.5(6) yes . 3_655
O37 K3 O38 104.5(6) yes 3_655 .
O37 K3 O38 75.5(6) yes 3_655 3_655
O38 K3 O38 180.0(9) yes . 3_655
O33 Si1 O33 179.5(9) yes . 2_755
O33 Si1 O34 72.6(9) yes . .
O33 Si1 O34 107.8(9) yes . 2_755
O33 Si1 O35 107.5(9) yes . .
O33 Si1 O35 72.5(9) yes . 2_755
O33 Si1 O36 71.9(9) yes . .
O33 Si1 O36 107.7(9) yes . 2_755
O33 Si1 O34 107.8(9) yes 2_755 .
O33 Si1 O34 72.6(9) yes 2_755 2_755
O33 Si1 O35 72.5(9) yes 2_755 .
O33 Si1 O35 107.5(9) yes 2_755 2_755
O33 Si1 O36 107.7(9) yes 2_755 .
O33 Si1 O36 71.9(9) yes 2_755 2_755
O34 Si1 O34 67.3(9) yes . 2_755
O34 Si1 O35 70.2(8) yes . .
O34 Si1 O35 111.4(9) yes . 2_755
O34 Si1 O36 112.0(9) yes . .
O34 Si1 O36 179.3(9) yes . 2_755
O34 Si1 O35 111.4(9) yes 2_755 .
O34 Si1 O35 70.2(8) yes 2_755 2_755
O34 Si1 O36 179.3(9) yes 2_755 .
O34 Si1 O36 112.0(9) yes 2_755 2_755
O35 Si1 O35 178.2(9) yes . 2_755
O35 Si1 O36 68.2(8) yes . .
O35 Si1 O36 110.2(9) yes . 2_755
O35 Si1 O36 110.2(9) yes 2_755 .
O35 Si1 O36 68.2(8) yes 2_755 2_755
O36 Si1 O36 68.6(9) yes . 2_755
Cr1 O1 Cr2 120.0(5) yes . .
Cr1 O1 Cr3 120.0(6) yes . .
Cr2 O1 Cr3 120.0(5) yes . .
Cr1 O2 C1 130.4(13) yes . .
Cr2 O3 C1 132.3(11) yes . .
Cr1 O4 C2 135.2(10) yes . .
Cr2 O5 C2 129.3(12) yes . .
Cr1 O6 C3 133.1(13) yes . .
Cr3 O7 C3 129.7(12) yes . .
Cr1 O8 C4 129.0(9) yes . .
Cr3 O9 C4 134.5(10) yes . .
Cr2 O10 C5 128.8(10) yes . .
Cr3 O11 C5 133.7(11) yes . .
Cr2 O12 C6 132.6(12) yes . .
Cr3 O13 C6 130.7(11) yes . .
W4 O14 W5 136.1(11) yes . .
W4 O15 K1 129.4(7) yes . 7_655
W2 O17 W5 139.8(10) yes . .
W4 O18 W6 137.3(12) yes . .
W1 O19 W4 138.1(11) yes . .
W1 O21 W6 138.7(13) yes . .
W2 O23 W6 137.8(11) yes . .
W5 O24 W6 143.9(9) yes . 2_755
W2 O25 K1 180.000 yes . 5_555
W1 O27 W7 137.6(10) yes . .
W1 O28 W3 139.9(10) yes . .
W3 O29 W7 138.3(10) yes . .
W3 O31 W4 137.9(11) yes . 2_755
W3 O32 W5 138.9(10) yes . 2_755
W1 O33 W4 95.4(7) yes . .
W1 O33 W6 95.2(7) yes . .
W1 O33 Si1 121.1(9) yes . .
W1 O33 O34 68.7(8) yes . .
W1 O33 O35 130.9(9) yes . 2_755
W1 O33 O36 131.4(9) yes . .
W4 O33 W6 95.8(7) yes . .
W4 O33 Si1 121.0(8) yes . .
W4 O33 O34 130.2(9) yes . .
W4 O33 O35 68.3(7) yes . 2_755
W4 O33 O36 130.3(9) yes . .
W6 O33 Si1 121.8(9) yes . .
W6 O33 O34 131.2(9) yes . .
W6 O33 O35 131.1(9) yes . 2_755
W6 O33 O36 68.2(8) yes . .
Si1 O33 O34 52.4(8) yes . .
Si1 O33 O35 52.7(8) yes . 2_755
Si1 O33 O36 53.6(8) yes . .
O34 O33 O35 86.8(11) yes . 2_755
O34 O33 O36 88.1(11) yes . .
O35 O33 O36 87.1(11) yes 2_755 .
W1 O34 W3 93.1(6) yes . .
W1 O34 W7 93.4(7) yes . .
W1 O34 Si1 119.9(10) yes . .
W1 O34 O33 64.8(8) yes . .
W1 O34 O34 128.5(11) yes . 2_755
W1 O34 O35 127.0(10) yes . .
W3 O34 W7 95.0(6) yes . .
W3 O34 Si1 122.8(9) yes . .
W3 O34 O33 128.2(9) yes . .
W3 O34 O34 134.4(12) yes . 2_755
W3 O34 O35 67.6(7) yes . .
W7 O34 Si1 124.6(9) yes . .
W7 O34 O33 130.4(9) yes . .
W7 O34 O34 68.2(8) yes . 2_755
W7 O34 O35 135.2(12) yes . .
Si1 O34 O33 55.0(8) yes . .
Si1 O34 O34 56.3(8) yes . 2_755
Si1 O34 O35 55.2(7) yes . .
O33 O34 O34 90.5(10) yes . 2_755
O33 O34 O35 88.5(10) yes . .
O34 O34 O35 94.3(12) yes 2_755 .
W3 O35 W4 93.6(6) yes . 2_755
W3 O35 W5 95.1(5) yes . 2_755
W3 O35 Si1 122.1(9) yes . .
W3 O35 O33 128.3(9) yes . 2_755
W3 O35 O34 67.5(7) yes . .
W3 O35 O36 134.3(12) yes . .
W4 O35 W5 94.4(6) yes 2_755 2_755
W4 O35 Si1 119.7(9) yes 2_755 .
W4 O35 O33 64.9(8) yes 2_755 2_755
W4 O35 O34 126.9(10) yes 2_755 .
W4 O35 O36 128.5(10) yes 2_755 .
W5 O35 Si1 124.5(9) yes 2_755 .
W5 O35 O33 130.9(9) yes 2_755 2_755
W5 O35 O34 134.6(11) yes 2_755 .
W5 O35 O36 68.0(7) yes 2_755 .
Si1 O35 O33 54.8(7) yes . 2_755
Si1 O35 O34 54.6(7) yes . .
Si1 O35 O36 56.5(7) yes . .
O33 O35 O34 88.2(10) yes 2_755 .
O33 O35 O36 90.1(10) yes 2_755 .
O34 O35 O36 94.0(11) yes . .
W2 O36 W5 96.5(6) yes . 2_755
W2 O36 W6 95.4(7) yes . .
W2 O36 Si1 122.7(9) yes . .
W2 O36 O33 129.6(9) yes . .
W2 O36 O35 133.7(12) yes . .
W2 O36 O36 67.0(8) yes . 2_755
W5 O36 W6 93.3(6) yes 2_755 .
W5 O36 Si1 122.6(9) yes 2_755 .
W5 O36 O33 128.6(10) yes 2_755 .
W5 O36 O35 67.4(7) yes 2_755 .
W5 O36 O36 134.5(12) yes 2_755 2_755
W6 O36 Si1 119.3(10) yes . .
W6 O36 O33 64.8(9) yes . .
W6 O36 O35 127.3(11) yes . .
W6 O36 O36 128.9(10) yes . 2_755
Si1 O36 O33 54.5(8) yes . .
Si1 O36 O35 55.2(7) yes . .
Si1 O36 O36 55.7(8) yes . 2_755
O33 O36 O35 89.1(11) yes . .
O33 O36 O36 89.5(10) yes . 2_755
O35 O36 O36 93.1(12) yes . 2_755
K1 O37 K3 102.0(7) yes . .
K1 O37 C28 120.8(19) yes . .
K3 O37 C28 105(2) yes . .
K1 O38 K3 101.3(7) yes . .
K1 O38 C29 131(2) yes . .
K3 O38 C29 99.8(16) yes . .
Cr1 N1 C7 123.0(10) yes . .
Cr1 N1 C11 121.3(12) yes . .
C7 N1 C11 115.7(14) yes . .
Cr2 N2 C14 123.2(10) yes . .
Cr2 N2 C18 120.5(11) yes . .
C14 N2 C18 116.1(14) yes . .
Cr3 N3 C21 121.3(11) yes . .
Cr3 N3 C25 119.8(12) yes . .
C21 N3 C25 118.8(14) yes . .
O2 C1 O3 127.4(16) yes . .
O4 C2 O5 127.0(15) yes . .
O6 C3 O7 125.9(19) yes . .
O8 C4 O9 125.8(13) yes . .
O10 C5 O11 127.9(14) yes . .
O12 C6 O13 126.6(17) yes . .
N1 C7 C8 123.9(16) yes . .
C7 C8 C9 119.0(18) yes . .
C8 C9 C10 118.5(16) yes . .
C8 C9 C12 123.4(19) yes . .
C10 C9 C12 118.0(16) yes . .
C9 C10 C11 118.4(16) yes . .
N1 C11 C10 124.4(17) yes . .
C9 C12 C13 113.0(19) yes . .
N2 C14 C15 123.9(14) yes . .
C14 C15 C16 119.3(16) yes . .
C15 C16 C17 117.8(17) yes . .
C15 C16 C19 120.9(16) yes . .
C17 C16 C19 121.2(15) yes . .
C16 C17 C18 119.3(15) yes . .
N2 C18 C17 123.5(15) yes . .
C16 C19 C20 111(2) yes . .
N3 C21 C22 121.8(15) yes . .
C21 C22 C23 120.0(18) yes . .
C22 C23 C24 117.8(16) yes . .
C22 C23 C26 118.7(17) yes . .
C24 C23 C26 123.4(15) yes . .
C23 C24 C25 119.6(16) yes . .
N3 C25 C24 121.9(16) yes . .
C23 C26 C27 117.8(17) yes . .

loop_
_geom_bond_atom_site_label_1
_geom_bond_atom_site_label_2
_geom_bond_distance
_geom_bond_publ_flag
_geom_bond_site_symmetry_2
W1 O19 1.888(16) yes .
W1 O20 1.668(16) yes .
W1 O21 1.894(19) yes .
W1 O27 1.885(18) yes .
W1 O28 1.878(16) yes .
W1 O33 2.389(17) yes .
W1 O34 2.46(2) yes .
W2 O17 1.833(14) yes .
W2 O17 1.833(14) yes 2_755
W2 O23 1.87(2) yes .
W2 O23 1.87(2) yes 2_755
W2 O25 1.68(2) yes .
W2 O36 2.344(17) yes .
W2 O36 2.344(17) yes 2_755
W3 O28 1.88(2) yes .
W3 O29 1.872(16) yes .
W3 O30 1.651(13) yes .
W3 O31 1.91(2) yes .
W3 O32 1.893(17) yes .
W3 O34 2.399(15) yes .
W3 O35 2.401(15) yes .
W4 O14 1.900(19) yes .
W4 O15 1.674(15) yes .
W4 O18 1.916(19) yes .
W4 O19 1.889(17) yes .
W4 O31 1.873(18) yes 2_755
W4 O33 2.380(16) yes .
W4 O35 2.442(19) yes 2_755
W5 O14 1.91(2) yes .
W5 O16 1.682(13) yes .
W5 O17 1.924(15) yes .
W5 O24 1.847(18) yes .
W5 O32 1.868(17) yes 2_755
W5 O35 2.373(15) yes 2_755
W5 O36 2.383(15) yes 2_755
W6 O18 1.869(17) yes .
W6 O21 1.862(19) yes .
W6 O22 1.694(14) yes .
W6 O23 1.915(19) yes .
W6 O24 1.837(15) yes 2_755
W6 O33 2.370(17) yes .
W6 O36 2.43(2) yes .
W7 O26 1.66(2) yes .
W7 O27 1.89(2) yes .
W7 O27 1.89(2) yes 2_755
W7 O29 1.892(14) yes .
W7 O29 1.892(14) yes 2_755
W7 O34 2.373(17) yes .
W7 O34 2.373(17) yes 2_755
Cr1 O1 1.907(10) yes .
Cr1 O2 1.973(11) yes .
Cr1 O4 1.960(13) yes .
Cr1 O6 1.974(14) yes .
Cr1 O8 1.971(10) yes .
Cr1 N1 2.121(13) yes .
Cr2 O1 1.922(10) yes .
Cr2 O3 1.973(12) yes .
Cr2 O5 1.972(11) yes .
Cr2 O10 1.979(11) yes .
Cr2 O12 1.964(12) yes .
Cr2 N2 2.099(14) yes .
Cr3 O1 1.896(10) yes .
Cr3 O7 1.958(14) yes .
Cr3 O9 1.958(9) yes .
Cr3 O11 1.982(10) yes .
Cr3 O13 1.961(13) yes .
Cr3 N3 2.106(14) yes .
K1 O15 3.057(16) yes 7_655
K1 O15 3.057(16) yes 8_455
K1 O25 2.73(3) yes 5_445
K1 O37 2.81(2) yes .
K1 O37 2.81(2) yes 2_655
K1 O38 2.82(3) yes .
K1 O38 2.82(3) yes 2_655
K3 O37 2.82(3) yes .
K3 O37 2.82(3) yes 3_655
K3 O38 2.837(18) yes .
K3 O38 2.837(18) yes 3_655
Si1 O33 1.64(2) yes .
Si1 O33 1.64(2) yes 2_755
Si1 O34 1.587(17) yes .
Si1 O34 1.587(17) yes 2_755
Si1 O35 1.599(14) yes .
Si1 O35 1.599(14) yes 2_755
Si1 O36 1.624(18) yes .
Si1 O36 1.624(18) yes 2_755
O2 C1 1.24(2) yes .
O3 C1 1.26(3) yes .
O4 C2 1.24(2) yes .
O5 C2 1.253(17) yes .
O6 C3 1.26(2) yes .
O7 C3 1.26(2) yes .
O8 C4 1.257(19) yes .
O9 C4 1.258(18) yes .
O10 C5 1.25(2) yes .
O11 C5 1.221(19) yes .
O12 C6 1.264(19) yes .
O13 C6 1.25(3) yes .
O33 O34 1.91(3) yes .
O33 O35 1.92(3) yes 2_755
O33 O36 1.92(3) yes .
O34 O34 1.76(3) yes 2_755
O34 O35 1.83(3) yes .
O35 O36 1.81(3) yes .
O36 O36 1.83(3) yes 2_755
O37 C28 1.52(5) yes .
O38 C29 1.45(4) yes .
N1 C7 1.34(3) yes .
N1 C11 1.38(2) yes .
N2 C14 1.34(3) yes .
N2 C18 1.356(19) yes .
N3 C21 1.33(3) yes .
N3 C25 1.34(2) yes .
C7 C8 1.35(3) yes .
C8 C9 1.40(3) yes .
C9 C10 1.39(3) yes .
C9 C12 1.57(3) yes .
C10 C11 1.34(3) yes .
C12 C13 1.51(5) yes .
C14 C15 1.39(3) yes .
C15 C16 1.39(3) yes .
C16 C17 1.37(3) yes .
C16 C19 1.52(3) yes .
C17 C18 1.40(3) yes .
C19 C20 1.45(3) yes .
C21 C22 1.40(3) yes .
C22 C23 1.39(3) yes .
C23 C24 1.36(3) yes .
C23 C26 1.51(3) yes .
C24 C25 1.42(3) yes .
C26 C27 1.50(3) yes .
